data_7102717
loop_
_publ_author_name
'Devic, Thomas'
'Batail, Patrick'
'Avarvari, Narcis'

_publ_section_title
;
 [2 + 2]Photocyclization in a single-crystal-to-single-crystal
 transformation of a TTF-amido-pyridine.
;
_journal_issue 13
_journal_name_full 'Chemical communications (Cambridge, England)'
_journal_page_first 1538
_journal_page_last 1539
_journal_paper_doi 10.1039/b404482g
_journal_year 2004
_chemical_formula_moiety '2(C14H10S6N2O), C4H8O'
_chemical_formula_sum 'C16 H14 N2 O1.5 S6'
_chemical_formula_weight 450.65
_chemical_name_common
;
-3,4-ethylenedithio-4'-(-3-
pyridincarmaboyl)tetrathiafulvalene, tetrahydrofurane solvate.
;
_chemical_name_systematic
;
-3,4-ethylenedithio-4'-(-3-pyridincarmaboyl)tetrathiafulvalene,
tetrahydrofurane solvate.
;
_space_group_IT_number 61
_symmetry_cell_setting orthorhombic
_symmetry_space_group_name_Hall '-P 2ac 2ab'
_symmetry_space_group_name_H-M 'P b c a'
_atom_sites_solution_hydrogens geom
_atom_sites_solution_primary direct
_atom_sites_solution_secondary difmap
_audit_creation_method SHELXL-97
_cell_angle_alpha 90.00
_cell_angle_beta 90.00
_cell_angle_gamma 90.00
_cell_formula_units_Z 8
_cell_length_a 13.3412(15)
_cell_length_b 11.6686(15)
_cell_length_c 24.183(3)
_cell_measurement_reflns_used 87
_cell_measurement_temperature 293(2)
_cell_measurement_theta_max 27.5
_cell_measurement_theta_min 2.5
_cell_volume 3764.6(8)
_computing_cell_refinement 'Dirax/lsq (Duisenberg & Schreurs, 1989-2000)'
_computing_data_collection KappaCCD
_computing_data_reduction 'Denzo and Scalepak'
_computing_structure_refinement 'SHELXL-97 (Sheldrick, 1997)'
_computing_structure_solution 'SHELXS-97 (Sheldrick, 1997)'
_diffrn_ambient_temperature 293(2)
_diffrn_measured_fraction_theta_full 0.996
_diffrn_measured_fraction_theta_max 0.996
_diffrn_measurement_device_type area_detector
_diffrn_measurement_method CCD
_diffrn_radiation_monochromator graphite
_diffrn_radiation_source 'fine-focus sealed tube'
_diffrn_radiation_type MoK\a
_diffrn_radiation_wavelength 0.71073
_diffrn_reflns_av_R_equivalents 0.1198
_diffrn_reflns_av_sigmaI/netI 0.0580
_diffrn_reflns_limit_h_max 15
_diffrn_reflns_limit_h_min -15
_diffrn_reflns_limit_k_max 13
_diffrn_reflns_limit_k_min -13
_diffrn_reflns_limit_l_max 28
_diffrn_reflns_limit_l_min -28
_diffrn_reflns_number 42389
_diffrn_reflns_theta_full 24.50
_diffrn_reflns_theta_max 24.50
_diffrn_reflns_theta_min 3.43
_exptl_absorpt_coefficient_mu 0.738
_exptl_absorpt_correction_T_max 0.9254
_exptl_absorpt_correction_T_min 0.7506
_exptl_absorpt_correction_type empirical
_exptl_absorpt_process_details sadabs
_exptl_crystal_colour orange
_exptl_crystal_density_diffrn 1.590
_exptl_crystal_density_meas ?
_exptl_crystal_density_method .
_exptl_crystal_description prism
_exptl_crystal_F_000 1856
_exptl_crystal_size_max 0.3
_exptl_crystal_size_mid 0.2
_exptl_crystal_size_min 0.1
_refine_diff_density_max 0.476
_refine_diff_density_min -0.312
_refine_diff_density_rms 0.080
_refine_ls_extinction_method none
_refine_ls_goodness_of_fit_ref 1.053
_refine_ls_hydrogen_treatment mixed
_refine_ls_matrix_type full
_refine_ls_number_parameters 275
_refine_ls_number_reflns 3110
_refine_ls_number_restraints 0
_refine_ls_restrained_S_all 1.053
_refine_ls_R_factor_all 0.0974
_refine_ls_R_factor_gt 0.0598
_refine_ls_shift/su_max 0.000
_refine_ls_shift/su_mean 0.000
_refine_ls_structure_factor_coef Fsqd
_refine_ls_weighting_details 'calc w=1/[\s^2^(Fo^2^)+(0.0510P)^2^+9.8494P] where P=(Fo^2^+2Fc^2^)/3'
_refine_ls_weighting_scheme calc
_refine_ls_wR_factor_gt 0.1287
_refine_ls_wR_factor_ref 0.1461
_reflns_number_gt 2141
_reflns_number_total 3110
_reflns_threshold_expression >2sigma(I)
_cod_data_source_file b404482g.txt
_cod_data_source_block 1
_cod_original_sg_symbol_H-M Pbca
_cod_original_formula_sum 'C16 H14 N2 O1.50 S6'
_cod_database_code 7102717

loop_
_symmetry_equiv_pos_as_xyz
'x, y, z'
'-x+1/2, -y, z+1/2'
'-x, y+1/2, -z+1/2'
'x+1/2, -y+1/2, -z'
'-x, -y, -z'
'x-1/2, y, -z-1/2'
'x, -y-1/2, z-1/2'
'-x-1/2, y-1/2, z'

loop_
_atom_site_label
_atom_site_type_symbol
_atom_site_fract_x
_atom_site_fract_y
_atom_site_fract_z
_atom_site_U_iso_or_equiv
_atom_site_adp_type
_atom_site_occupancy
_atom_site_symmetry_multiplicity
_atom_site_calc_flag
_atom_site_refinement_flags
S1 S 0.91604(10) -0.00358(12) 0.39763(5) 0.0463(4) Uani 1 1 d .
S2 S 0.95595(11) 0.23557(12) 0.43227(6) 0.0512(4) Uani 1 1 d .
S3 S 1.02344(10) 0.05434(12) 0.27778(5) 0.0478(4) Uani 1 1 d .
S4 S 1.05052(11) 0.29362(12) 0.31463(6) 0.0526(4) Uani 1 1 d .
S5 S 1.15393(14) 0.07766(13) 0.17975(6) 0.0680(5) Uani 1 1 d .
S6 S 1.19123(11) 0.35961(12) 0.22717(6) 0.0526(4) Uani 1 1 d .
C1 C 0.8929(3) 0.0338(4) 0.46690(19) 0.0398(12) Uani 1 1 d .
C2 C 0.9119(4) 0.1419(4) 0.4814(2) 0.0438(13) Uani 1 1 d .
H2 H 0.904(4) 0.172(4) 0.519(2) 0.049(14) Uiso 1 1 d .
C3 C 0.9671(3) 0.1306(4) 0.38047(19) 0.0393(12) Uani 1 1 d .
C4 C 1.0090(3) 0.1545(4) 0.33151(19) 0.0401(12) Uani 1 1 d .
C5 C 1.1048(4) 0.1429(5) 0.23919(19) 0.0431(12) Uani 1 1 d .
C6 C 1.1182(4) 0.2502(4) 0.2556(2) 0.0405(12) Uani 1 1 d .
C7 C 1.1831(5) 0.2039(5) 0.1402(2) 0.0565(16) Uani 1 1 d .
H7A H 1.214(4) 0.177(5) 0.107(2) 0.068(18) Uiso 1 1 d .
H7B H 1.120(4) 0.246(5) 0.128(2) 0.061(16) Uiso 1 1 d .
C8 C 1.2494(6) 0.2855(7) 0.1699(3) 0.0668(19) Uani 1 1 d .
H8A H 1.304(5) 0.258(5) 0.182(2) 0.07(2) Uiso 1 1 d .
H8B H 1.269(5) 0.343(5) 0.149(2) 0.07(2) Uiso 1 1 d .
C9 C 0.8483(3) -0.0627(5) 0.49868(19) 0.0396(12) Uani 1 1 d .
O1 O 0.8347(3) -0.1542(3) 0.47514(14) 0.0588(10) Uani 1 1 d .
N1 N 0.8230(3) -0.0437(4) 0.55206(16) 0.0376(10) Uani 1 1 d .
H1 H 0.829(3) 0.019(4) 0.5634(15) 0.009(11) Uiso 1 1 d .
C10 C 0.7686(3) -0.1187(4) 0.58729(18) 0.0351(11) Uani 1 1 d .
C11 C 0.7327(4) -0.0773(5) 0.6368(2) 0.0451(13) Uani 1 1 d .
H11 H 0.748(4) 0.001(5) 0.647(2) 0.053(15) Uiso 1 1 d .
C12 C 0.6755(4) -0.1475(5) 0.6700(2) 0.0534(15) Uani 1 1 d .
H12 H 0.656(4) -0.124(5) 0.707(2) 0.077(19) Uiso 1 1 d .
C13 C 0.6555(4) -0.2575(5) 0.6522(2) 0.0500(15) Uani 1 1 d .
H13 H 0.625(4) -0.299(5) 0.673(2) 0.064(19) Uiso 1 1 d .
C14 C 0.7485(4) -0.2316(4) 0.5742(2) 0.0437(13) Uani 1 1 d .
H14 H 0.769(4) -0.256(4) 0.540(2) 0.047(14) Uiso 1 1 d .
N2 N 0.6908(3) -0.2996(4) 0.60541(17) 0.0466(11) Uani 1 1 d .
C15 C 0.5848(6) 0.0183(8) 0.4839(5) 0.115(3) Uani 1 1 d .
C16 C 0.4936(7) 0.0525(8) 0.4568(3) 0.111(3) Uani 1 1 d .
O17 O 0.5849(7) -0.0756(10) 0.5133(4) 0.086(3) Uani 0.50 1 d P

loop_
_atom_site_aniso_label
_atom_site_aniso_U_11
_atom_site_aniso_U_22
_atom_site_aniso_U_33
_atom_site_aniso_U_23
_atom_site_aniso_U_13
_atom_site_aniso_U_12
S1 0.0538(8) 0.0462(8) 0.0390(7) -0.0025(6) 0.0037(6) -0.0089(7)
S2 0.0562(9) 0.0427(8) 0.0547(8) -0.0041(6) 0.0116(7) -0.0050(7)
S3 0.0538(8) 0.0436(8) 0.0459(7) 0.0016(6) 0.0030(6) -0.0075(7)
S4 0.0589(9) 0.0414(8) 0.0575(8) -0.0012(7) 0.0190(7) -0.0024(7)
S5 0.1069(13) 0.0437(9) 0.0534(9) 0.0029(7) 0.0258(9) 0.0099(9)
S6 0.0546(9) 0.0455(9) 0.0578(8) 0.0045(7) 0.0152(7) -0.0043(7)
C1 0.029(3) 0.048(3) 0.042(3) 0.003(2) 0.000(2) -0.003(2)
C2 0.045(3) 0.042(3) 0.045(3) -0.008(3) 0.005(2) 0.002(3)
C3 0.034(3) 0.041(3) 0.043(3) 0.000(2) 0.000(2) 0.004(2)
C4 0.032(3) 0.045(3) 0.043(3) 0.002(2) -0.001(2) 0.000(2)
C5 0.042(3) 0.044(3) 0.043(3) 0.008(2) 0.000(2) -0.004(3)
C6 0.038(3) 0.040(3) 0.043(3) 0.003(2) 0.001(2) 0.000(2)
C7 0.068(4) 0.054(4) 0.047(3) 0.007(3) 0.013(3) 0.008(3)
C8 0.050(4) 0.070(5) 0.080(5) -0.005(4) 0.019(4) -0.002(4)
C9 0.033(3) 0.046(3) 0.040(3) -0.003(2) 0.002(2) -0.001(2)
O1 0.080(3) 0.045(2) 0.052(2) -0.0110(19) 0.0126(19) -0.016(2)
N1 0.043(3) 0.029(3) 0.041(2) -0.004(2) -0.0001(19) -0.004(2)
C10 0.032(3) 0.038(3) 0.035(2) 0.003(2) -0.002(2) 0.000(2)
C11 0.054(3) 0.040(3) 0.042(3) -0.002(2) 0.004(3) -0.003(3)
C12 0.064(4) 0.049(4) 0.048(3) 0.001(3) 0.011(3) 0.002(3)
C13 0.053(3) 0.049(4) 0.049(3) 0.012(3) 0.006(3) -0.009(3)
C14 0.050(3) 0.042(3) 0.040(3) -0.001(3) 0.003(3) -0.003(3)
N2 0.053(3) 0.038(3) 0.049(3) 0.001(2) 0.002(2) -0.007(2)
C15 0.081(6) 0.077(6) 0.185(10) 0.015(6) -0.027(6) 0.000(5)
C16 0.109(6) 0.123(7) 0.100(6) -0.012(5) 0.000(6) 0.058(6)
O17 0.061(6) 0.125(9) 0.072(6) 0.003(6) -0.018(5) 0.013(6)

loop_
_atom_type_symbol
_atom_type_description
_atom_type_scat_dispersion_real
_atom_type_scat_dispersion_imag
_atom_type_scat_source
C C 0.0033 0.0016 'International Tables Vol C Tables 4.2.6.8 and 6.1.1.4'
H H 0.0000 0.0000 'International Tables Vol C Tables 4.2.6.8 and 6.1.1.4'
N N 0.0061 0.0033 'International Tables Vol C Tables 4.2.6.8 and 6.1.1.4'
O O 0.0106 0.0060 'International Tables Vol C Tables 4.2.6.8 and 6.1.1.4'
S S 0.1246 0.1234 'International Tables Vol C Tables 4.2.6.8 and 6.1.1.4'

loop_
_geom_angle_atom_site_label_1
_geom_angle_atom_site_label_2
_geom_angle_atom_site_label_3
_geom_angle
_geom_angle_site_symmetry_1
_geom_angle_site_symmetry_3
C3 S1 C1 94.1(2) . .
C2 S2 C3 94.5(2) . .
C4 S3 C5 93.9(2) . .
C4 S4 C6 94.8(2) . .
C5 S5 C7 99.3(3) . .
C6 S6 C8 101.0(3) . .
C2 C1 C9 131.0(5) . .
C2 C1 S1 116.9(4) . .
C9 C1 S1 112.0(4) . .
C2 C1 C2 108.3(3) . 5_756
C9 C1 C2 70.9(3) . 5_756
S1 C1 C2 93.6(2) . 5_756
C1 C2 S2 119.0(4) . .
C4 C3 S1 123.8(4) . .
C4 C3 S2 121.4(4) . .
S1 C3 S2 114.8(3) . .
C3 C4 S3 124.1(4) . .
C3 C4 S4 121.8(4) . .
S3 C4 S4 114.0(3) . .
C6 C5 S5 127.2(4) . .
C6 C5 S3 118.5(4) . .
S5 C5 S3 114.1(3) . .
C5 C6 S6 130.4(4) . .
C5 C6 S4 116.4(4) . .
S6 C6 S4 113.2(3) . .
C8 C7 S5 113.3(5) . .
C7 C8 S6 114.9(5) . .
O1 C9 N1 123.3(5) . .
O1 C9 C1 118.7(4) . .
N1 C9 C1 118.0(5) . .
C9 N1 C10 126.8(5) . .
C11 C10 C14 117.8(5) . .
C11 C10 N1 118.9(5) . .
C14 C10 N1 123.3(4) . .
C10 C11 C12 119.4(5) . .
C11 C12 C13 118.6(5) . .
N2 C13 C12 123.0(5) . .
N2 C14 C10 123.2(5) . .
C13 N2 C14 117.9(5) . .
O17 C15 C16 118.8(9) . .
O17 C15 C16 41.3(6) . 5_656
C16 C15 C16 90.0(7) . 5_656
O17 C16 C15 118.9(9) 5_656 .
O17 C16 C15 41.4(6) 5_656 5_656
C15 C16 C15 90.0(7) . 5_656
C16 O17 C15 97.3(9) 5_656 .

loop_
_geom_bond_atom_site_label_1
_geom_bond_atom_site_label_2
_geom_bond_distance
_geom_bond_site_symmetry_2
S1 C3 1.757(5) .
S1 C1 1.758(5) .
S2 C2 1.718(5) .
S2 C3 1.758(5) .
S3 C4 1.758(5) .
S3 C5 1.766(5) .
S4 C4 1.763(5) .
S4 C6 1.764(5) .
S5 C5 1.754(5) .
S5 C7 1.799(6) .
S6 C6 1.747(5) .
S6 C8 1.808(7) .
C1 C2 1.334(7) .
C1 C9 1.487(7) .
C1 C2 3.543(7) 5_756
C3 C4 1.338(6) .
C5 C6 1.325(7) .
C7 C8 1.484(9) .
C9 O1 1.224(6) .
C9 N1 1.353(6) .
N1 C10 1.420(6) .
C10 C11 1.377(7) .
C10 C14 1.381(7) .
C11 C12 1.378(8) .
C12 C13 1.380(8) .
C13 N2 1.320(7) .
C14 N2 1.339(6) .
C15 O17 1.305(12) .
C15 C16 1.439(11) .
C15 C16 1.957(14) 5_656
C16 O17 1.302(12) 5_656
C16 C15 1.957(14) 5_656
O17 C16 1.302(12) 5_656
